data_7156190
loop_
_publ_author_name
'Zhang, Wuxia'
'Xiao, Dehai'
'Wang, Bo'

_publ_section_title
;
 A concise total synthesis of cochlearoid B.
;
_journal_issue 18
_journal_name_full 'Organic &amp; biomolecular chemistry'
_journal_page_first 3358
_journal_page_last 3361
_journal_paper_doi 10.1039/c8ob00615f
_journal_volume 16
_journal_year 2018
_chemical_formula_sum 'C18 H22 O5'
_chemical_formula_weight 318.35
_space_group_crystal_system orthorhombic
_space_group_IT_number 61
_space_group_name_Hall '-P 2ac 2ab'
_space_group_name_H-M_alt 'P b c a'
_symmetry_space_group_name_Hall '-P 2ac 2ab'
_symmetry_space_group_name_H-M 'P b c a'
_atom_sites_solution_hydrogens geom
_audit_creation_method SHELXL-2014/7
_audit_update_record
;
2018-03-05 deposited with the CCDC.
2018-04-10 downloaded from the CCDC.
;
_cell_angle_alpha 90
_cell_angle_beta 90
_cell_angle_gamma 90
_cell_formula_units_Z 8
_cell_length_a 13.248(8)
_cell_length_b 11.319(7)
_cell_length_c 21.558(12)
_cell_measurement_reflns_used 2563
_cell_measurement_temperature 296(2)
_cell_measurement_theta_max 22.8761
_cell_measurement_theta_min 2.4359
_cell_volume 3233(3)
_computing_structure_refinement 'SHELXL-2014/7 (Sheldrick, 2014)'
_diffrn_ambient_temperature 296(2)
_diffrn_measured_fraction_theta_full 1.000
_diffrn_measured_fraction_theta_max 0.999
_diffrn_measurement_device_type 'Bruker APEX II'
_diffrn_radiation_type MoK\a
_diffrn_radiation_wavelength 0.71073
_diffrn_reflns_av_R_equivalents 0.1239
_diffrn_reflns_av_unetI/netI 0.0730
_diffrn_reflns_Laue_measured_fraction_full 1.000
_diffrn_reflns_Laue_measured_fraction_max 0.999
_diffrn_reflns_limit_h_max 15
_diffrn_reflns_limit_h_min -16
_diffrn_reflns_limit_k_max 14
_diffrn_reflns_limit_k_min -7
_diffrn_reflns_limit_l_max 26
_diffrn_reflns_limit_l_min -26
_diffrn_reflns_number 17621
_diffrn_reflns_point_group_measured_fraction_full 1.000
_diffrn_reflns_point_group_measured_fraction_max 0.999
_diffrn_reflns_theta_full 25.242
_diffrn_reflns_theta_max 26.422
_diffrn_reflns_theta_min 1.889
_exptl_absorpt_coefficient_mu 0.095
_exptl_absorpt_correction_T_max 0.990
_exptl_absorpt_correction_T_min 0.978
_exptl_absorpt_correction_type multi-scan
_exptl_absorpt_process_details sadbas
_exptl_crystal_colour colorless
_exptl_crystal_density_diffrn 1.308
_exptl_crystal_description block
_exptl_crystal_F_000 1360
_exptl_crystal_size_max 0.160
_exptl_crystal_size_mid 0.150
_exptl_crystal_size_min 0.130
_refine_diff_density_max 0.730
_refine_diff_density_min -0.225
_refine_diff_density_rms 0.073
_refine_ls_extinction_method none
_refine_ls_goodness_of_fit_ref 0.989
_refine_ls_hydrogen_treatment constr
_refine_ls_matrix_type full
_refine_ls_number_parameters 212
_refine_ls_number_reflns 3322
_refine_ls_number_restraints 0
_refine_ls_restrained_S_all 0.989
_refine_ls_R_factor_all 0.0916
_refine_ls_R_factor_gt 0.0631
_refine_ls_shift/su_max 0.000
_refine_ls_shift/su_mean 0.000
_refine_ls_structure_factor_coef Fsqd
_refine_ls_weighting_details 'w=1/[\s^2^(Fo^2^)+(0.0897P)^2^] where P=(Fo^2^+2Fc^2^)/3'
_refine_ls_weighting_scheme calc
_refine_ls_wR_factor_gt 0.1493
_refine_ls_wR_factor_ref 0.1671
_reflns_Friedel_coverage 0.000
_reflns_number_gt 2258
_reflns_number_total 3322
_reflns_threshold_expression 'I > 2\s(I)'
_cod_data_source_file c8ob00615f2.cif
_cod_data_source_block C101
_cod_depositor_comments 'Adding full bibliography for 7156190--7156191.cif.'
_cod_database_code 7156190
_shelx_shelxl_version_number 2014/7
_shelx_space_group_comment
;
The symmetry employed for this shelxl refinement is uniquely defined
by the following loop, which should always be used as a source of
symmetry information in preference to the above space-group names.
They are only intended as comments.
;
_shelx_estimated_absorpt_t_min 0.985
_shelx_estimated_absorpt_t_max 0.988

loop_
_space_group_symop_operation_xyz
'x, y, z'
'-x+1/2, -y, z+1/2'
'-x, y+1/2, -z+1/2'
'x+1/2, -y+1/2, -z'
'-x, -y, -z'
'x-1/2, y, -z-1/2'
'x, -y-1/2, z-1/2'
'-x-1/2, y-1/2, z'

loop_
_atom_site_label
_atom_site_type_symbol
_atom_site_fract_x
_atom_site_fract_y
_atom_site_fract_z
_atom_site_U_iso_or_equiv
_atom_site_adp_type
_atom_site_occupancy
_atom_site_site_symmetry_order
_atom_site_calc_flag
_atom_site_refinement_flags_posn
_atom_site_refinement_flags_adp
O1 O 0.15394(14) 0.54705(16) 0.52902(7) 0.0399(5) Uani 1 1 d . .
O2 O 0.20905(11) 0.24947(13) 0.72985(7) 0.0272(4) Uani 1 1 d . .
O3 O 0.31959(16) 0.24530(18) 0.87695(8) 0.0506(5) Uani 1 1 d . .
O4 O 0.19388(13) 0.14177(15) 0.83465(8) 0.0366(5) Uani 1 1 d . .
O5 O 0.41084(12) 0.53385(14) 0.70461(8) 0.0315(4) Uani 1 1 d . .
H5 H 0.3697 0.5783 0.7208 0.047 Uiso 1 1 calc R U
C1 C 0.17425(18) 0.4756(2) 0.57916(10) 0.0303(6) Uani 1 1 d . .
C2 C 0.26122(16) 0.4834(2) 0.61429(10) 0.0276(5) Uani 1 1 d . .
H2 H 0.3101 0.5390 0.6042 0.033 Uiso 1 1 calc R U
C3 C 0.27627(16) 0.4084(2) 0.66488(10) 0.0255(5) Uani 1 1 d . .
C4 C 0.20243(16) 0.32677(19) 0.67966(10) 0.0245(5) Uani 1 1 d . .
C5 C 0.11535(17) 0.3178(2) 0.64417(11) 0.0296(5) Uani 1 1 d . .
H5A H 0.0667 0.2617 0.6541 0.036 Uiso 1 1 calc R U
C6 C 0.10086(18) 0.3920(2) 0.59414(11) 0.0323(6) Uani 1 1 d . .
H6 H 0.0423 0.3863 0.5705 0.039 Uiso 1 1 calc R U
C7 C 0.2295(2) 0.6301(3) 0.51251(12) 0.0468(7) Uani 1 1 d . .
H7A H 0.2404 0.6835 0.5464 0.070 Uiso 1 1 calc R U
H7B H 0.2080 0.6737 0.4767 0.070 Uiso 1 1 calc R U
H7C H 0.2912 0.5892 0.5033 0.070 Uiso 1 1 calc R U
C8 C 0.37120(16) 0.41644(19) 0.70358(10) 0.0252(5) Uani 1 1 d . .
C9 C 0.34294(17) 0.3779(2) 0.76886(10) 0.0266(5) Uani 1 1 d . .
H9A H 0.4022 0.3795 0.7952 0.032 Uiso 1 1 calc R U
H9B H 0.2934 0.4320 0.7860 0.032 Uiso 1 1 calc R U
C10 C 0.29972(16) 0.25412(19) 0.76695(10) 0.0255(5) Uani 1 1 d . .
C11 C 0.27190(18) 0.2155(2) 0.83260(11) 0.0299(5) Uani 1 1 d . .
C12 C 0.1678(2) 0.0985(3) 0.89584(11) 0.0411(7) Uani 1 1 d . .
H12A H 0.2276 0.0702 0.9162 0.062 Uiso 1 1 calc R U
H12B H 0.1200 0.0351 0.8921 0.062 Uiso 1 1 calc R U
H12C H 0.1387 0.1614 0.9197 0.062 Uiso 1 1 calc R U
C13 C 0.37811(17) 0.1675(2) 0.74107(11) 0.0302(6) Uani 1 1 d . .
H13A H 0.4336 0.1607 0.7702 0.036 Uiso 1 1 calc R U
H13B H 0.3475 0.0901 0.7368 0.036 Uiso 1 1 calc R U
C14 C 0.41880(18) 0.2071(2) 0.67838(11) 0.0306(6) Uani 1 1 d . .
H14A H 0.3659 0.1989 0.6476 0.037 Uiso 1 1 calc R U
H14B H 0.4739 0.1555 0.6665 0.037 Uiso 1 1 calc R U
C15 C 0.45649(16) 0.3354(2) 0.67820(10) 0.0279(5) Uani 1 1 d . .
H15 H 0.5121 0.3395 0.7081 0.034 Uiso 1 1 calc R U
C16 C 0.49852(17) 0.3749(2) 0.61647(11) 0.0339(6) Uani 1 1 d . .
C17 C 0.4714(2) 0.3271(3) 0.56236(13) 0.0517(8) Uani 1 1 d . .
H17A H 0.5010 0.3532 0.5257 0.062 Uiso 1 1 calc R U
H17B H 0.4228 0.2677 0.5613 0.062 Uiso 1 1 calc R U
C18 C 0.5754(2) 0.4688(3) 0.61765(14) 0.0606(9) Uani 1 1 d . .
H18A H 0.6031 0.4787 0.5768 0.091 Uiso 1 1 calc R U
H18B H 0.6282 0.4474 0.6460 0.091 Uiso 1 1 calc R U
H18C H 0.5449 0.5414 0.6309 0.091 Uiso 1 1 calc R U

loop_
_atom_site_aniso_label
_atom_site_aniso_U_11
_atom_site_aniso_U_22
_atom_site_aniso_U_33
_atom_site_aniso_U_23
_atom_site_aniso_U_13
_atom_site_aniso_U_12
O1 0.0488(11) 0.0376(10) 0.0332(9) 0.0092(8) -0.0048(8) 0.0043(9)
O2 0.0273(8) 0.0249(9) 0.0293(8) 0.0036(7) -0.0036(7) -0.0032(7)
O3 0.0644(12) 0.0564(14) 0.0311(10) -0.0045(9) -0.0081(9) -0.0157(10)
O4 0.0422(10) 0.0355(10) 0.0321(9) 0.0050(8) 0.0006(7) -0.0061(8)
O5 0.0289(9) 0.0206(9) 0.0449(10) -0.0058(8) 0.0051(7) -0.0023(7)
C1 0.0374(13) 0.0264(13) 0.0271(12) 0.0004(10) 0.0012(10) 0.0080(10)
C2 0.0282(12) 0.0226(12) 0.0320(12) -0.0008(10) 0.0042(10) 0.0010(10)
C3 0.0245(11) 0.0208(12) 0.0313(12) -0.0038(10) 0.0024(9) 0.0015(9)
C4 0.0246(11) 0.0201(12) 0.0286(12) -0.0017(9) 0.0005(9) 0.0031(9)
C5 0.0274(12) 0.0265(13) 0.0350(13) -0.0020(11) -0.0007(10) -0.0026(10)
C6 0.0280(12) 0.0344(14) 0.0345(13) -0.0030(11) -0.0067(10) 0.0038(11)
C7 0.0597(18) 0.0471(17) 0.0335(15) 0.0135(13) 0.0080(13) 0.0038(14)
C8 0.0243(11) 0.0177(11) 0.0337(13) -0.0031(10) 0.0004(10) -0.0007(9)
C9 0.0255(11) 0.0222(12) 0.0321(13) -0.0058(10) -0.0020(10) 0.0007(9)
C10 0.0264(11) 0.0220(11) 0.0282(12) -0.0015(9) -0.0059(9) 0.0013(9)
C11 0.0349(13) 0.0223(12) 0.0326(13) -0.0018(10) -0.0011(11) 0.0046(10)
C12 0.0451(15) 0.0433(16) 0.0349(14) 0.0105(12) 0.0066(12) 0.0053(13)
C13 0.0314(12) 0.0216(12) 0.0378(14) -0.0007(10) -0.0028(10) 0.0048(10)
C14 0.0311(12) 0.0232(12) 0.0376(13) -0.0064(10) 0.0038(10) 0.0053(10)
C15 0.0219(11) 0.0266(13) 0.0353(13) -0.0052(10) -0.0005(9) 0.0029(9)
C16 0.0278(12) 0.0322(14) 0.0416(14) -0.0090(11) 0.0066(11) 0.0015(11)
C17 0.0532(17) 0.057(2) 0.0453(17) -0.0021(14) 0.0103(13) -0.0185(15)
C18 0.0520(18) 0.067(2) 0.0627(19) -0.0192(17) 0.0249(15) -0.0272(16)

loop_
_atom_type_symbol
_atom_type_description
_atom_type_scat_dispersion_real
_atom_type_scat_dispersion_imag
_atom_type_scat_source
C C 0.0033 0.0016 'International Tables Vol C Tables 4.2.6.8 and 6.1.1.4'
H H 0.0000 0.0000 'International Tables Vol C Tables 4.2.6.8 and 6.1.1.4'
O O 0.0106 0.0060 'International Tables Vol C Tables 4.2.6.8 and 6.1.1.4'

loop_
_geom_angle_atom_site_label_1
_geom_angle_atom_site_label_2
_geom_angle_atom_site_label_3
_geom_angle
C1 O1 C7 116.6(2)
C4 O2 C10 117.34(17)
C11 O4 C12 115.33(19)
O1 C1 C2 123.8(2)
O1 C1 C6 116.4(2)
C2 C1 C6 119.9(2)
C1 C2 C3 120.6(2)
C4 C3 C2 119.0(2)
C4 C3 C8 120.1(2)
C2 C3 C8 120.9(2)
C3 C4 C5 120.7(2)
C3 C4 O2 123.60(19)
C5 C4 O2 115.73(19)
C6 C5 C4 120.1(2)
C5 C6 C1 119.8(2)
O5 C8 C3 111.74(18)
O5 C8 C9 110.05(17)
C3 C8 C9 106.77(18)
O5 C8 C15 106.69(17)
C3 C8 C15 112.00(18)
C9 C8 C15 109.60(18)
C10 C9 C8 109.48(18)
O2 C10 C9 111.30(17)
O2 C10 C11 107.60(18)
C9 C10 C11 109.32(18)
O2 C10 C13 109.79(18)
C9 C10 C13 110.20(18)
C11 C10 C13 108.55(18)
O3 C11 O4 124.2(2)
O3 C11 C10 122.3(2)
O4 C11 C10 113.47(19)
C14 C13 C10 112.01(19)
C13 C14 C15 113.32(18)
C16 C15 C14 113.70(19)
C16 C15 C8 113.8(2)
C14 C15 C8 108.71(18)
C17 C16 C18 119.6(2)
C17 C16 C15 123.4(2)
C18 C16 C15 117.0(2)

loop_
_geom_bond_atom_site_label_1
_geom_bond_atom_site_label_2
_geom_bond_distance
O1 C1 1.377(3)
O1 C7 1.418(3)
O2 C4 1.394(3)
O2 C10 1.444(3)
O3 C11 1.194(3)
O4 C11 1.330(3)
O4 C12 1.449(3)
O5 C8 1.429(3)
C1 C2 1.382(3)
C1 C6 1.394(3)
C2 C3 1.396(3)
C3 C4 1.383(3)
C3 C8 1.512(3)
C4 C5 1.388(3)
C5 C6 1.381(3)
C8 C9 1.520(3)
C8 C15 1.555(3)
C9 C10 1.515(3)
C10 C11 1.526(3)
C10 C13 1.533(3)
C13 C14 1.522(3)
C14 C15 1.535(3)
C15 C16 1.510(3)
C16 C17 1.335(4)
C16 C18 1.472(4)
